data_4133163
loop_
_publ_author_name
'Werner, Daniel'
'Anwander, Reiner'

_publ_section_title
;
 Unveiling the Takai Olefination Reagent via Tris( tert-butoxy)siloxy
 Variants.
;
_journal_issue 43
_journal_name_full 'Journal of the American Chemical Society'
_journal_page_first 14334
_journal_page_last 14341
_journal_paper_doi 10.1021/jacs.8b08739
_journal_volume 140
_journal_year 2018
_chemical_formula_moiety 'C30 H70 Cr I N2 O8 Si2, C3 H3'
_chemical_formula_sum 'C33 H73 Cr I N2 O8 Si2'
_chemical_formula_weight 861.01
_space_group_crystal_system triclinic
_space_group_IT_number 2
_space_group_name_Hall '-P 1'
_space_group_name_H-M_alt 'P -1'
_atom_sites_solution_hydrogens geom
_atom_sites_solution_primary iterative
_atom_sites_solution_secondary difmap
_audit_creation_date 2017-11-08
_audit_creation_method
;
Olex2 1.2
(compiled 2017.08.10 svn.r3458 for OlexSys, GUI svn.r5381)
;
_cell_angle_alpha 82.759(2)
_cell_angle_beta 87.291(2)
_cell_angle_gamma 73.148(2)
_cell_formula_units_Z 2
_cell_length_a 9.2746(13)
_cell_length_b 14.813(2)
_cell_length_c 17.529(2)
_cell_measurement_reflns_used 9881
_cell_measurement_temperature 150
_cell_measurement_theta_max 28.55
_cell_measurement_theta_min 2.295
_cell_volume 2286.3(5)
_computing_cell_refinement 'SAINT V8.38A (Bruker-AXS, 2016)'
_computing_data_reduction 'SAINT V8.38A (Bruker-AXS, 2016)'
_computing_molecular_graphics 'Olex2 (Dolomanov et al., 2009)'
_computing_publication_material 'Olex2 (Dolomanov et al., 2009)'
_computing_structure_refinement 'XL (Sheldrick, 2008)'
_computing_structure_solution
;
Superflip (Palatinus & Chapuis, 2007;Palatinus & van der Lee, 2008;
Palatinus et al., 2012)
;
_diffrn_ambient_temperature 150.0
_diffrn_measured_fraction_theta_full 0.996
_diffrn_measured_fraction_theta_max 0.996
_diffrn_measurement_device_type 'Bruker APEX-II CCD'
_diffrn_measurement_method '\f and \w scans'
_diffrn_radiation_monochromator graphite
_diffrn_radiation_type MoK\a
_diffrn_radiation_wavelength 0.71073
_diffrn_reflns_av_R_equivalents 0.0800
_diffrn_reflns_av_unetI/netI 0.0529
_diffrn_reflns_limit_h_max 12
_diffrn_reflns_limit_h_min -12
_diffrn_reflns_limit_k_max 19
_diffrn_reflns_limit_k_min -19
_diffrn_reflns_limit_l_max 23
_diffrn_reflns_limit_l_min -23
_diffrn_reflns_number 71129
_diffrn_reflns_theta_full 28.67
_diffrn_reflns_theta_max 28.67
_diffrn_reflns_theta_min 1.45
_diffrn_source 'fine-focus sealed tube'
_diffrn_standards_number 0
_exptl_absorpt_coefficient_mu 1.020
_exptl_absorpt_correction_T_max 0.7458
_exptl_absorpt_correction_T_min 0.5828
_exptl_absorpt_correction_type multi-scan
_exptl_absorpt_process_details
'SADABS-2016/2 (Bruker,2016/2) was used for absorption correction. wR2(int) was 0.1392 before and 0.0666 after correction. The Ratio of minimum to maximum transmission is 0.7814. The \l/2 correction factor is Not present.'
_exptl_crystal_colour 'clear pinkish violet'
_exptl_crystal_colour_lustre clear
_exptl_crystal_colour_modifier pinkish
_exptl_crystal_colour_primary violet
_exptl_crystal_density_diffrn 1.251
_exptl_crystal_density_method 'not measured'
_exptl_crystal_description block
_exptl_crystal_F_000 908
_exptl_crystal_size_max 0.4
_exptl_crystal_size_mid 0.2
_exptl_crystal_size_min 0.2
_refine_diff_density_max 0.496
_refine_diff_density_min -0.597
_refine_diff_density_rms 0.078
_refine_ls_extinction_method none
_refine_ls_goodness_of_fit_ref 1.044
_refine_ls_hydrogen_treatment constr
_refine_ls_matrix_type full
_refine_ls_number_parameters 446
_refine_ls_number_reflns 11751
_refine_ls_number_restraints 0
_refine_ls_restrained_S_all 1.044
_refine_ls_R_factor_all 0.0537
_refine_ls_R_factor_gt 0.0309
_refine_ls_shift/su_max 0.002
_refine_ls_shift/su_mean 0.000
_refine_ls_structure_factor_coef Fsqd
_refine_ls_weighting_details 'calc w=1/[\s^2^(Fo^2^)+(0.0364P)^2^+0.0000P] where P=(Fo^2^+2Fc^2^)/3'
_refine_ls_weighting_scheme calc
_refine_ls_wR_factor_gt 0.0680
_refine_ls_wR_factor_ref 0.0806
_reflns_number_gt 9008
_reflns_number_total 11751
_reflns_threshold_expression >2sigma(I)
_cod_data_source_file ja8b08739_si_012.cif
_cod_data_source_block 10
_cod_database_code 4133163
_olex2_refinement_description
;
1. Fixed Uiso
 At 1.2 times of:
  All C(H) groups, All C(H,H) groups
 At 1.5 times of:
  All C(H,H,H) groups
2.a Secondary CH2 refined with riding coordinates:
 C28(H28A,H28B), C27(H27A,H27B)
2.b Aromatic/amide H refined with riding coordinates:
 C33(H33), C31(H31), C32(H32)
2.c Idealised Me refined as rotating group:
 C15(H15A,H15B,H15C), C29(H29A,H29B,H29C), C4(H4A,H4B,H4C), C26(H26A,H26B,
 H26C), C20(H20A,H20B,H20C), C30(H30A,H30B,H30C), C7(H7A,H7B,H7C), C18(H18A,
 H18B,H18C), C12(H12A,H12B,H12C), C3(H3A,H3B,H3C), C6(H6A,H6B,H6C), C24(H24A,
 H24B,H24C), C16(H16A,H16B,H16C), C13(H13A,H13B,H13C), C25(H25A,H25B,H25C),
 C19(H19A,H19B,H19C), C10(H10A,H10B,H10C), C2(H2A,H2B,H2C), C8(H8A,H8B,H8C),
 C11(H11A,H11B,H11C), C23(H23A,H23B,H23C), C22(H22A,H22B,H22C)
;
_olex2_submission_special_instructions 'No special instructions were received'

loop_
_space_group_symop_id
_space_group_symop_operation_xyz
1 'x, y, z'
2 '-x, -y, -z'

loop_
_atom_site_label
_atom_site_type_symbol
_atom_site_fract_x
_atom_site_fract_y
_atom_site_fract_z
_atom_site_U_iso_or_equiv
_atom_site_adp_type
_atom_site_occupancy
_atom_site_calc_flag
_atom_site_refinement_flags_posn
I1 I 1.092552(15) 0.309288(11) 0.358824(9) 0.02745(5) Uani 1 d .
Cr1 Cr 0.81120(3) 0.30391(2) 0.323601(19) 0.01621(8) Uani 1 d .
Si1 Si 0.88474(6) 0.14420(4) 0.19218(3) 0.01861(13) Uani 1 d .
Si2 Si 0.69977(6) 0.54270(4) 0.26650(3) 0.01898(13) Uani 1 d .
O5 O 0.75229(15) 0.43081(10) 0.29172(9) 0.0224(3) Uani 1 d .
O2 O 0.86713(16) 0.04816(10) 0.24361(9) 0.0232(3) Uani 1 d .
O1 O 0.87180(15) 0.21807(10) 0.25205(8) 0.0212(3) Uani 1 d .
O6 O 0.73082(15) 0.57189(10) 0.17654(8) 0.0231(3) Uani 1 d .
O4 O 0.74886(15) 0.17535(11) 0.13001(8) 0.0232(3) Uani 1 d .
O7 O 0.78169(18) 0.59871(11) 0.31596(9) 0.0272(4) Uani 1 d .
O3 O 1.03911(15) 0.12461(11) 0.14130(9) 0.0250(3) Uani 1 d .
O8 O 0.51844(16) 0.57656(11) 0.28026(9) 0.0302(4) Uani 1 d .
N1 N 0.8129(2) 0.19589(13) 0.42157(10) 0.0246(4) Uani 1 d .
N2 N 0.58299(18) 0.30447(12) 0.32247(10) 0.0199(4) Uani 1 d .
C14 C 0.8643(2) 0.58035(16) 0.13400(13) 0.0259(5) Uani 1 d .
C1 C 0.8485(2) -0.03922(16) 0.22352(14) 0.0286(5) Uani 1 d .
C15 C 0.8279(3) 0.5822(2) 0.05014(14) 0.0383(6) Uani 1 d .
H15A H 0.8049 0.5233 0.0429 0.057 Uiso 1 calc GR
H15B H 0.9148 0.5878 0.0178 0.057 Uiso 1 calc GR
H15C H 0.7405 0.6366 0.0356 0.057 Uiso 1 calc GR
C5 C 1.1943(2) 0.11263(18) 0.15804(14) 0.0306(6) Uani 1 d .
C29 C 0.4903(2) 0.37351(16) 0.37289(14) 0.0259(5) Uani 1 d .
H29A H 0.5411 0.3653 0.4221 0.039 Uiso 1 calc GR
H29B H 0.3914 0.3624 0.3819 0.039 Uiso 1 calc GR
H29C H 0.4773 0.4383 0.3478 0.039 Uiso 1 calc GR
C4 C 0.6827(3) -0.0232(2) 0.20864(19) 0.0469(7) Uani 1 d .
H4A H 0.6232 0.0001 0.2536 0.070 Uiso 1 calc GR
H4B H 0.6659 -0.0831 0.1993 0.070 Uiso 1 calc GR
H4C H 0.6519 0.0239 0.1635 0.070 Uiso 1 calc GR
C28 C 0.5829(2) 0.20604(15) 0.35158(14) 0.0264(5) Uani 1 d .
H28A H 0.6355 0.1621 0.3143 0.032 Uiso 1 calc R
H28B H 0.4780 0.2024 0.3578 0.032 Uiso 1 calc R
C26 C 0.9289(3) 0.10488(16) 0.41132(14) 0.0328(6) Uani 1 d .
H26A H 0.9074 0.0809 0.3648 0.049 Uiso 1 calc GR
H26B H 0.9271 0.0583 0.4560 0.049 Uiso 1 calc GR
H26C H 1.0286 0.1155 0.4064 0.049 Uiso 1 calc GR
C20 C 0.6700(3) 0.70241(18) 0.40984(17) 0.0456(7) Uani 1 d .
H20A H 0.6950 0.7535 0.3756 0.068 Uiso 1 calc GR
H20B H 0.6749 0.7137 0.4634 0.068 Uiso 1 calc GR
H20C H 0.5680 0.7011 0.3990 0.068 Uiso 1 calc GR
C33 C 0.4763(3) 0.04285(17) 0.56642(15) 0.0328(6) Uani 1 d .
H33 H 0.4603 0.0726 0.6123 0.039 Uiso 1 calc R
C30 C 0.5178(2) 0.32997(17) 0.24471(13) 0.0268(5) Uani 1 d .
H30A H 0.5269 0.3925 0.2234 0.040 Uiso 1 calc GR
H30B H 0.4112 0.3318 0.2477 0.040 Uiso 1 calc GR
H30C H 0.5721 0.2825 0.2114 0.040 Uiso 1 calc GR
C27 C 0.6613(3) 0.17783(17) 0.42747(14) 0.0309(5) Uani 1 d .
H27A H 0.6739 0.1096 0.4439 0.037 Uiso 1 calc R
H27B H 0.5989 0.2146 0.4668 0.037 Uiso 1 calc R
C7 C 1.2853(3) 0.0535(2) 0.09727(17) 0.0487(8) Uani 1 d .
H7A H 1.2667 -0.0089 0.1030 0.073 Uiso 1 calc GR
H7B H 1.3929 0.0453 0.1039 0.073 Uiso 1 calc GR
H7C H 1.2547 0.0861 0.0459 0.073 Uiso 1 calc GR
C18 C 0.9411(3) 0.6071(2) 0.41395(16) 0.0419(7) Uani 1 d .
H18A H 1.0124 0.5477 0.4010 0.063 Uiso 1 calc GR
H18B H 0.9486 0.6121 0.4687 0.063 Uiso 1 calc GR
H18C H 0.9649 0.6610 0.3833 0.063 Uiso 1 calc GR
C9 C 0.7346(2) 0.23072(17) 0.05543(13) 0.0282(5) Uani 1 d .
C17 C 0.7823(3) 0.60750(16) 0.39668(13) 0.0255(5) Uani 1 d .
C12 C 0.5677(3) 0.2586(2) 0.03688(15) 0.0449(7) Uani 1 d .
H12A H 0.5344 0.2013 0.0392 0.067 Uiso 1 calc GR
H12B H 0.5512 0.2932 -0.0149 0.067 Uiso 1 calc GR
H12C H 0.5102 0.2993 0.0744 0.067 Uiso 1 calc GR
C31 C 0.3983(3) 0.03305(17) 0.44101(15) 0.0317(5) Uani 1 d .
H31 H 0.3286 0.0558 0.4001 0.038 Uiso 1 calc R
C3 C 0.9444(3) -0.07101(19) 0.15424(17) 0.0485(8) Uani 1 d .
H3A H 0.9130 -0.0228 0.1099 0.073 Uiso 1 calc GR
H3B H 0.9320 -0.1314 0.1428 0.073 Uiso 1 calc GR
H3C H 1.0505 -0.0794 0.1652 0.073 Uiso 1 calc GR
C6 C 1.2321(3) 0.0620(2) 0.23821(16) 0.0443(7) Uani 1 d .
H6A H 1.1704 0.1005 0.2759 0.066 Uiso 1 calc GR
H6B H 1.3390 0.0523 0.2481 0.066 Uiso 1 calc GR
H6C H 1.2114 0.0003 0.2426 0.066 Uiso 1 calc GR
C24 C 0.2659(3) 0.6627(3) 0.2993(2) 0.0782(12) Uani 1 d .
H24A H 0.2417 0.6026 0.3138 0.117 Uiso 1 calc GR
H24B H 0.1776 0.7104 0.2760 0.117 Uiso 1 calc GR
H24C H 0.2945 0.6846 0.3452 0.117 Uiso 1 calc GR
C16 C 0.8918(3) 0.67376(19) 0.14730(17) 0.0443(7) Uani 1 d .
H16A H 0.8026 0.7265 0.1320 0.066 Uiso 1 calc GR
H16B H 0.9790 0.6822 0.1166 0.066 Uiso 1 calc GR
H16C H 0.9114 0.6726 0.2019 0.066 Uiso 1 calc GR
C13 C 0.9979(3) 0.49647(19) 0.15928(16) 0.0398(6) Uani 1 d .
H13A H 1.0194 0.4974 0.2133 0.060 Uiso 1 calc GR
H13B H 1.0861 0.5004 0.1275 0.060 Uiso 1 calc GR
H13C H 0.9746 0.4373 0.1534 0.060 Uiso 1 calc GR
C25 C 0.8425(3) 0.2265(2) 0.49525(14) 0.0399(6) Uani 1 d .
H25A H 0.9453 0.2321 0.4945 0.060 Uiso 1 calc GR
H25B H 0.8312 0.1795 0.5379 0.060 Uiso 1 calc GR
H25C H 0.7706 0.2882 0.5020 0.060 Uiso 1 calc GR
C19 C 0.7396(3) 0.52719(17) 0.44660(14) 0.0325(6) Uani 1 d .
H19A H 0.6370 0.5282 0.4345 0.049 Uiso 1 calc GR
H19B H 0.7443 0.5354 0.5009 0.049 Uiso 1 calc GR
H19C H 0.8099 0.4662 0.4365 0.049 Uiso 1 calc GR
C32 C 0.3740(3) 0.07591(17) 0.50748(15) 0.0318(6) Uani 1 d .
H32 H 0.2872 0.1280 0.5128 0.038 Uiso 1 calc R
C10 C 0.8254(3) 0.1687(2) -0.00285(15) 0.0416(7) Uani 1 d .
H10A H 0.9322 0.1491 0.0107 0.062 Uiso 1 calc GR
H10B H 0.8123 0.2047 -0.0542 0.062 Uiso 1 calc GR
H10C H 0.7903 0.1124 -0.0027 0.062 Uiso 1 calc GR
C2 C 0.8981(3) -0.11100(18) 0.29372(17) 0.0455(7) Uani 1 d .
H2A H 1.0049 -0.1198 0.3032 0.068 Uiso 1 calc GR
H2B H 0.8836 -0.1718 0.2849 0.068 Uiso 1 calc GR
H2C H 0.8380 -0.0878 0.3385 0.068 Uiso 1 calc GR
C21 C 0.3952(3) 0.64782(18) 0.24221(16) 0.0385(6) Uani 1 d .
C8 C 1.2202(3) 0.2096(2) 0.15044(17) 0.0471(7) Uani 1 d .
H8A H 1.1935 0.2417 0.0985 0.071 Uiso 1 calc GR
H8B H 1.3266 0.2024 0.1596 0.071 Uiso 1 calc GR
H8C H 1.1574 0.2474 0.1882 0.071 Uiso 1 calc GR
C11 C 0.7873(3) 0.31816(19) 0.05827(16) 0.0393(6) Uani 1 d .
H11A H 0.7307 0.3549 0.0983 0.059 Uiso 1 calc GR
H11B H 0.7703 0.3574 0.0084 0.059 Uiso 1 calc GR
H11C H 0.8950 0.2986 0.0700 0.059 Uiso 1 calc GR
C23 C 0.4354(3) 0.73932(19) 0.21717(19) 0.0515(8) Uani 1 d .
H23A H 0.4657 0.7625 0.2621 0.077 Uiso 1 calc GR
H23B H 0.3476 0.7871 0.1934 0.077 Uiso 1 calc GR
H23C H 0.5188 0.7276 0.1798 0.077 Uiso 1 calc GR
C22 C 0.3565(3) 0.6077(2) 0.17253(19) 0.0583(9) Uani 1 d .
H22A H 0.4423 0.5967 0.1366 0.087 Uiso 1 calc GR
H22B H 0.2683 0.6530 0.1470 0.087 Uiso 1 calc GR
H22C H 0.3339 0.5475 0.1893 0.087 Uiso 1 calc GR

loop_
_atom_site_aniso_label
_atom_site_aniso_U_11
_atom_site_aniso_U_22
_atom_site_aniso_U_33
_atom_site_aniso_U_23
_atom_site_aniso_U_13
_atom_site_aniso_U_12
I1 0.01458(7) 0.03562(9) 0.03351(10) -0.01014(7) -0.00267(6) -0.00638(6)
Cr1 0.01214(14) 0.01708(17) 0.01933(18) -0.00368(14) 0.00081(12) -0.00359(12)
Si1 0.0137(2) 0.0208(3) 0.0215(3) -0.0060(2) 0.0019(2) -0.0039(2)
Si2 0.0146(3) 0.0188(3) 0.0222(3) -0.0017(2) 0.0012(2) -0.0032(2)
O5 0.0173(7) 0.0196(8) 0.0295(9) -0.0025(7) 0.0024(6) -0.0047(6)
O2 0.0216(7) 0.0198(8) 0.0284(9) -0.0055(7) 0.0012(6) -0.0052(6)
O1 0.0183(7) 0.0221(8) 0.0235(8) -0.0074(6) 0.0009(6) -0.0045(6)
O6 0.0188(7) 0.0275(8) 0.0228(8) -0.0004(7) 0.0032(6) -0.0080(6)
O4 0.0184(7) 0.0299(8) 0.0216(8) -0.0029(7) -0.0004(6) -0.0076(6)
O7 0.0367(9) 0.0270(8) 0.0220(9) -0.0043(7) 0.0022(7) -0.0153(7)
O3 0.0140(7) 0.0345(9) 0.0278(9) -0.0109(7) 0.0038(6) -0.0068(6)
O8 0.0158(7) 0.0346(9) 0.0309(9) 0.0085(7) 0.0026(6) 0.0017(6)
N1 0.0255(9) 0.0256(10) 0.0222(10) -0.0016(8) 0.0003(8) -0.0071(8)
N2 0.0146(8) 0.0221(9) 0.0237(10) -0.0033(8) 0.0041(7) -0.0070(7)
C14 0.0223(10) 0.0289(12) 0.0272(13) -0.0015(10) 0.0064(9) -0.0104(9)
C1 0.0246(11) 0.0205(11) 0.0426(15) -0.0083(11) 0.0080(10) -0.0087(9)
C15 0.0359(14) 0.0502(17) 0.0274(14) -0.0023(12) 0.0075(11) -0.0126(12)
C5 0.0139(10) 0.0439(15) 0.0356(14) -0.0151(12) 0.0052(9) -0.0074(10)
C29 0.0193(10) 0.0280(12) 0.0315(13) -0.0101(10) 0.0089(9) -0.0074(9)
C4 0.0329(14) 0.0442(16) 0.071(2) -0.0114(15) -0.0026(14) -0.0197(12)
C28 0.0208(10) 0.0237(12) 0.0379(14) -0.0061(10) 0.0068(10) -0.0117(9)
C26 0.0320(13) 0.0272(13) 0.0325(14) 0.0038(11) -0.0041(11) -0.0003(10)
C20 0.0581(18) 0.0300(14) 0.0450(17) -0.0111(13) 0.0126(14) -0.0058(13)
C33 0.0395(14) 0.0333(14) 0.0297(14) -0.0070(11) 0.0094(11) -0.0168(11)
C30 0.0145(9) 0.0335(13) 0.0323(14) -0.0074(11) -0.0028(9) -0.0050(9)
C27 0.0298(12) 0.0289(13) 0.0334(14) 0.0035(11) 0.0075(10) -0.0120(10)
C7 0.0220(12) 0.073(2) 0.0529(18) -0.0308(16) 0.0115(12) -0.0078(13)
C18 0.0387(15) 0.0566(18) 0.0364(16) -0.0104(14) -0.0015(12) -0.0210(13)
C9 0.0248(11) 0.0377(14) 0.0206(12) -0.0021(10) -0.0009(9) -0.0073(10)
C17 0.0305(12) 0.0252(12) 0.0225(12) -0.0092(10) 0.0038(9) -0.0085(9)
C12 0.0274(13) 0.072(2) 0.0302(15) 0.0055(14) -0.0085(11) -0.0102(13)
C31 0.0293(12) 0.0321(13) 0.0336(15) 0.0074(11) -0.0035(10) -0.0129(10)
C3 0.0610(18) 0.0342(15) 0.0594(19) -0.0269(14) 0.0288(15) -0.0238(14)
C6 0.0192(11) 0.0649(19) 0.0435(17) -0.0067(14) -0.0027(11) -0.0031(12)
C24 0.0319(16) 0.077(2) 0.092(3) 0.019(2) 0.0238(17) 0.0211(16)
C16 0.0502(17) 0.0405(16) 0.0517(18) -0.0092(14) 0.0155(14) -0.0290(14)
C13 0.0234(12) 0.0476(16) 0.0427(16) 0.0004(13) 0.0059(11) -0.0047(11)
C25 0.0508(16) 0.0506(17) 0.0223(14) -0.0054(12) 0.0013(12) -0.0207(14)
C19 0.0402(14) 0.0327(14) 0.0260(14) -0.0061(11) 0.0041(11) -0.0124(11)
C32 0.0261(12) 0.0224(12) 0.0445(16) -0.0019(11) 0.0065(11) -0.0055(9)
C10 0.0409(15) 0.0568(18) 0.0244(14) -0.0103(13) 0.0009(11) -0.0075(13)
C2 0.0452(16) 0.0240(13) 0.063(2) -0.0007(13) 0.0060(14) -0.0061(12)
C21 0.0193(11) 0.0371(15) 0.0475(17) 0.0090(13) -0.0004(11) 0.0043(10)
C8 0.0389(15) 0.064(2) 0.0509(18) -0.0199(15) 0.0115(13) -0.0314(14)
C11 0.0420(15) 0.0389(15) 0.0368(16) 0.0026(12) 0.0004(12) -0.0142(12)
C23 0.0416(16) 0.0298(15) 0.071(2) 0.0064(14) -0.0071(15) 0.0040(12)
C22 0.0465(17) 0.058(2) 0.068(2) 0.0141(17) -0.0265(16) -0.0159(15)

loop_
_atom_type_symbol
_atom_type_description
_atom_type_scat_dispersion_real
_atom_type_scat_dispersion_imag
_atom_type_scat_source
C C 0.0033 0.0016 'International Tables Vol C Tables 4.2.6.8 and 6.1.1.4'
H H 0.0000 0.0000 'International Tables Vol C Tables 4.2.6.8 and 6.1.1.4'
Cr Cr 0.3209 0.6236 'International Tables Vol C Tables 4.2.6.8 and 6.1.1.4'
I I -0.4742 1.8119 'International Tables Vol C Tables 4.2.6.8 and 6.1.1.4'
N N 0.0061 0.0033 'International Tables Vol C Tables 4.2.6.8 and 6.1.1.4'
O O 0.0106 0.0060 'International Tables Vol C Tables 4.2.6.8 and 6.1.1.4'
Si Si 0.0817 0.0704 'International Tables Vol C Tables 4.2.6.8 and 6.1.1.4'

loop_
_geom_angle_atom_site_label_1
_geom_angle_atom_site_label_2
_geom_angle_atom_site_label_3
_geom_angle
_geom_angle_site_symmetry_1
_geom_angle_site_symmetry_3
O5 Cr1 I1 91.79(4) . .
O5 Cr1 O1 119.89(7) . .
O5 Cr1 N1 144.28(7) . .
O5 Cr1 N2 88.82(6) . .
O1 Cr1 I1 96.89(4) . .
O1 Cr1 N1 95.01(7) . .
O1 Cr1 N2 93.91(6) . .
N1 Cr1 I1 91.26(5) . .
N2 Cr1 I1 167.16(5) . .
N2 Cr1 N1 80.87(7) . .
O1 Si1 O2 105.03(8) . .
O1 Si1 O4 113.95(8) . .
O1 Si1 O3 113.99(8) . .
O4 Si1 O2 106.00(8) . .
O3 Si1 O2 112.36(8) . .
O3 Si1 O4 105.38(8) . .
O5 Si2 O6 113.47(8) . .
O5 Si2 O7 111.99(8) . .
O5 Si2 O8 106.05(8) . .
O6 Si2 O7 107.49(8) . .
O6 Si2 O8 107.15(8) . .
O7 Si2 O8 110.60(9) . .
Si2 O5 Cr1 178.22(10) . .
C1 O2 Si1 132.74(15) . .
Si1 O1 Cr1 166.87(9) . .
C14 O6 Si2 132.75(14) . .
C9 O4 Si1 131.20(13) . .
C17 O7 Si2 132.77(14) . .
C5 O3 Si1 134.11(14) . .
C21 O8 Si2 134.65(15) . .
C26 N1 Cr1 111.46(14) . .
C26 N1 C27 108.24(18) . .
C27 N1 Cr1 108.45(13) . .
C25 N1 Cr1 112.24(15) . .
C25 N1 C26 107.96(19) . .
C25 N1 C27 108.37(18) . .
C29 N2 Cr1 110.30(13) . .
C28 N2 Cr1 105.29(12) . .
C28 N2 C29 111.10(17) . .
C30 N2 Cr1 112.81(12) . .
C30 N2 C29 107.91(16) . .
C30 N2 C28 109.47(17) . .
O6 C14 C15 105.31(18) . .
O6 C14 C16 108.52(18) . .
O6 C14 C13 110.13(18) . .
C15 C14 C16 110.3(2) . .
C13 C14 C15 111.2(2) . .
C13 C14 C16 111.2(2) . .
O2 C1 C4 107.96(18) . .
O2 C1 C3 111.18(18) . .
O2 C1 C2 105.2(2) . .
C3 C1 C4 111.4(2) . .
C3 C1 C2 110.6(2) . .
C2 C1 C4 110.3(2) . .
O3 C5 C7 105.29(19) . .
O3 C5 C6 110.45(19) . .
O3 C5 C8 108.5(2) . .
C6 C5 C7 111.1(2) . .
C8 C5 C7 110.7(2) . .
C8 C5 C6 110.6(2) . .
N2 C28 C27 109.08(18) . .
C31 C33 C32 120.3(2) 2_656 .
C28 C27 N1 110.64(18) . .
O4 C9 C12 105.34(18) . .
O4 C9 C10 108.8(2) . .
O4 C9 C11 110.30(19) . .
C10 C9 C12 110.1(2) . .
C10 C9 C11 111.3(2) . .
C11 C9 C12 110.9(2) . .
O7 C17 C20 107.3(2) . .
O7 C17 C18 105.81(18) . .
O7 C17 C19 112.58(18) . .
C18 C17 C20 110.7(2) . .
C18 C17 C19 110.5(2) . .
C19 C17 C20 109.8(2) . .
C32 C31 C33 120.1(2) . 2_656
C31 C32 C33 119.6(2) . .
O8 C21 C24 105.9(2) . .
O8 C21 C23 111.7(2) . .
O8 C21 C22 107.3(2) . .
C24 C21 C23 111.4(3) . .
C24 C21 C22 110.2(3) . .
C23 C21 C22 110.2(2) . .

loop_
_geom_bond_atom_site_label_1
_geom_bond_atom_site_label_2
_geom_bond_distance
_geom_bond_site_symmetry_2
I1 Cr1 2.7353(5) .
Cr1 O5 1.8202(15) .
Cr1 O1 1.8511(14) .
Cr1 N1 2.1920(19) .
Cr1 N2 2.1152(16) .
Si1 O2 1.6311(16) .
Si1 O1 1.5858(15) .
Si1 O4 1.6293(15) .
Si1 O3 1.6227(15) .
Si2 O5 1.5961(15) .
Si2 O6 1.6167(16) .
Si2 O7 1.6206(16) .
Si2 O8 1.6252(15) .
O2 C1 1.442(3) .
O6 C14 1.444(2) .
O4 C9 1.443(3) .
O7 C17 1.438(3) .
O3 C5 1.438(2) .
O8 C21 1.435(3) .
N1 C26 1.486(3) .
N1 C27 1.502(3) .
N1 C25 1.484(3) .
N2 C29 1.487(3) .
N2 C28 1.483(3) .
N2 C30 1.477(3) .
C14 C15 1.519(3) .
C14 C16 1.525(3) .
C14 C13 1.515(3) .
C1 C4 1.517(3) .
C1 C3 1.512(3) .
C1 C2 1.515(4) .
C5 C7 1.528(3) .
C5 C6 1.513(4) .
C5 C8 1.512(4) .
C28 C27 1.499(3) .
C20 C17 1.524(3) .
C33 C31 1.377(3) 2_656
C33 C32 1.380(4) .
C18 C17 1.516(3) .
C9 C12 1.521(3) .
C9 C10 1.517(3) .
C9 C11 1.518(3) .
C17 C19 1.522(3) .
C31 C33 1.377(3) 2_656
C31 C32 1.375(3) .
C24 C21 1.509(4) .
C21 C23 1.515(4) .
C21 C22 1.524(4) .
